data_2000850
loop_
_publ_author_name
'Blaser, D.'
'Gunzinger, J.'
'Stoeckli-Evans, H.'
'Tabacchi, R.'

_publ_section_title
;
 Structure of 2-methoxy methyl \b-orcinol carboxylate (methyl
 4-hydroxy-2-methoxy-3,6-dimethylbenzoate)
;
_journal_issue 6
_journal_name_full 'Acta Crystallographica Section C'
_journal_page_first 1126
_journal_page_last 1127
_journal_paper_doi 10.1107/S010827019101274X
_journal_volume 48
_journal_year 1992
_chemical_formula_moiety 'C11 H14 O4'
_chemical_formula_sum 'C11 H14 O4'
_chemical_formula_weight 210.2
_symmetry_cell_setting monoclinic
_symmetry_space_group_name_H-M 'P 1 21 1'
_cell_angle_alpha 90
_cell_angle_beta 102.810(10)
_cell_angle_gamma 90
_cell_formula_units_Z 2
_cell_length_a 7.9310(10)
_cell_length_b 7.9500(10)
_cell_length_c 8.9290(10)
_cell_volume 548.97(12)
_diffrn_radiation_type Mo
_diffrn_radiation_wavelength 0.71073
_exptl_absorpt_coefficient_mu 0.09
_exptl_crystal_density_diffrn 1.272
_exptl_crystal_density_meas 1.27
_exptl_crystal_F_000 224
_cod_data_source_file al0508.cif
_cod_data_source_block al0508a
_cod_original_cell_volume 549.0
_cod_original_sg_symbol_H-M 'P 21'
_cod_database_code 2000850

loop_
_atom_site_label
_atom_site_fract_x
_atom_site_fract_y
_atom_site_fract_z
O(1) .6623(3) .4171 .6727(2)
O(2) .4723(3) .2218(4) .7017(2)
O(3) .5325(2) .3685(4) 1.0185(2)
O(4) 1.0236(3) .0825(4) 1.3094(2)
C(1) .7289(3) .2359(4) .8916(3)
C(2) .6787(3) .2708(4) 1.0283(3)
C(3) .7780(3) .2234(4) 1.1701(3)
C(4) .9281(3) .1314(5) 1.1701(3)
C(5) .9786(3) .0949(5) 1.0348(3)
C(6) .8819(3) .1485(4) .8931(3)
C(7) .6204(3) .3034(5) .7447(3)
C(8) .3530(5) .2827(7) .5661(4)
C(9) .9394(5) .1055(6) .7479(4)
C(10) .7305(5) .2734(6) 1.3182(4)
C(11) .3825(4) .2798(6) 1.0400(5)
H04 1.120(7) 0.033(7) 1.290(6)
H5 1.081(4) 0.027(4) 1.034(3)
H8A 0.263(7) 0.212(8) 0.549(6)
H8B 0.403(5) 0.311(6) 0.492(5)
H8C 0.293(8) 0.360(10) 0.604(7)
H9A 0.874(11) 0.007(12) 0.674(10)
H9B 1.034(6) 0.027(8) 0.761(6)
H9C 0.941(9) 0.195(11) 0.687(8)
H10A 0.652(5) 0.376(6) 1.302(5)
H10B 0.678(8) 0.186(9) 1.366(7)
H10C 0.834(6) 0.301(7) 1.385(6)
H11A 0.393(7) 0.199(8) 1.117(6)
H11B 0.356(7) 0.176(8) 0.962(6)
H11C 0.296(6) 0.354(8) 1.023(5)

loop_
_geom_bond_atom_site_label_1
_geom_bond_atom_site_label_2
_geom_bond_distance
O(1) C(7) 1.197(4)
O(2) C(7) 1.322(3)
O(2) C(8) 1.445(4)
O(3) C(2) 1.382(3)
O(3) C(11) 1.432(4)
O(4) C(4) 1.361(3)
C(1) C(2) 1.393(4)
C(1) C(6) 1.396(4)
C(1) C(7) 1.500(4)
C(2) C(3) 1.387(4)
C(3) C(4) 1.397(4)
C(3) C(10) 1.507(4)
C(4) C(5) 1.385(4)
C(5) C(6) 1.393(4)
C(6) C(9) 1.506(4)
